data_7238712
loop_
_publ_author_name
'Dong, Wen-Wen'
'Li, Dong-Sheng'
'Zhao, Jun'
'Duan, Ya-Ping'
'Bai, Liang'
'Yang, Jing-Jing'

_publ_section_title
;
 Unique 3D CoII/ZnII-coordination polymers with (3,4,5)-connected
 self-penetrating topology: Syntheses, topological structures, luminescent
 and magnetic properties
;
_journal_issue 30
_journal_name_full 'RSC Advances'
_journal_page_first 11219
_journal_paper_doi 10.1039/c2ra21474a
_journal_volume 2
_journal_year 2012
_chemical_formula_sum 'C38 H24 Co3 N12 O9'
_chemical_formula_weight 969.48
_space_group_IT_number 14
_space_group_name_Hall '-P 2yn'
_space_group_name_H-M_alt 'P 1 21/n 1'
_symmetry_cell_setting monoclinic
_symmetry_space_group_name_H-M 'P 1 21/n 1'
_atom_sites_solution_hydrogens geom
_atom_sites_solution_primary direct
_atom_sites_solution_secondary difmap
_audit_creation_method SHELXL-97
_cell_angle_alpha 90.00
_cell_angle_beta 91.989(8)
_cell_angle_gamma 90.00
_cell_formula_units_Z 4
_cell_length_a 8.5922(11)
_cell_length_b 34.870(4)
_cell_length_c 12.1899(14)
_cell_measurement_temperature 296(2)
_cell_volume 3650.0(8)
_computing_cell_refinement 'SAINT (Bruker,1997)'
_computing_data_collection 'Bruker SMART (Bruker, 1997)'
_computing_data_reduction 'SAINT (Bruker,1997)'
_computing_molecular_graphics 'Bruker SHELXTL(Bruker,2008)'
_computing_publication_material SHELXTL(Bruker,1999)
_computing_structure_refinement 'SHELXL-97 (Sheldrick, 2008)'
_computing_structure_solution 'SHELXS-97 (Sheldrick, 2008)'
_diffrn_ambient_temperature 296(2)
_diffrn_measured_fraction_theta_full 0.996
_diffrn_measured_fraction_theta_max 0.996
_diffrn_radiation_monochromator graphite
_diffrn_radiation_source 'fine-focus sealed tube'
_diffrn_radiation_type MoK\a
_diffrn_radiation_wavelength 0.71073
_diffrn_reflns_av_R_equivalents 0.1362
_diffrn_reflns_av_sigmaI/netI 0.1283
_diffrn_reflns_limit_h_max 11
_diffrn_reflns_limit_h_min -11
_diffrn_reflns_limit_k_max 45
_diffrn_reflns_limit_k_min -45
_diffrn_reflns_limit_l_max 15
_diffrn_reflns_limit_l_min -15
_diffrn_reflns_number 37889
_diffrn_reflns_theta_full 27.57
_diffrn_reflns_theta_max 27.57
_diffrn_reflns_theta_min 2.85
_exptl_absorpt_coefficient_mu 1.426
_exptl_absorpt_correction_T_max 0.8040
_exptl_absorpt_correction_T_min 0.7539
_exptl_absorpt_correction_type multi-scan
_exptl_crystal_colour red
_exptl_crystal_density_diffrn 1.764
_exptl_crystal_density_method 'not measured'
_exptl_crystal_description prism
_exptl_crystal_F_000 1956
_exptl_crystal_size_max 0.21
_exptl_crystal_size_mid 0.18
_exptl_crystal_size_min 0.16
_refine_diff_density_max 0.446
_refine_diff_density_min -0.647
_refine_diff_density_rms 0.104
_refine_ls_extinction_method none
_refine_ls_goodness_of_fit_ref 1.035
_refine_ls_hydrogen_treatment constr
_refine_ls_matrix_type full
_refine_ls_number_parameters 559
_refine_ls_number_reflns 8409
_refine_ls_number_restraints 0
_refine_ls_restrained_S_all 1.035
_refine_ls_R_factor_all 0.1455
_refine_ls_R_factor_gt 0.0679
_refine_ls_shift/su_max 0.000
_refine_ls_shift/su_mean 0.000
_refine_ls_structure_factor_coef Fsqd
_refine_ls_weighting_details 'calc w=1/[\s^2^(Fo^2^)+(0.0458P)^2^+1.6234P] where P=(Fo^2^+2Fc^2^)/3'
_refine_ls_weighting_scheme calc
_refine_ls_wR_factor_gt 0.1278
_refine_ls_wR_factor_ref 0.1631
_reflns_number_gt 4500
_reflns_number_total 8409
_reflns_threshold_expression >2sigma(I)
_cod_data_source_file c2ra21474a.txt
_cod_data_source_block z
_cod_depositor_comments
;
The following automatic conversions were performed:

data item '_symmetry_cell_setting' value 'Monoclinic' was changed to
'monoclinic' in accordance with the
/home/saulius/struct/COD-crude-data/automatic-downloads/DataCite-retrospective/RSC/depositions/lib/dictionaries/cif_core.dic
dictionary named 'cif_core.dic' version 2.4.2 last updated on
2011-04-26.

Automatic conversion script
Id: cif_fix_values 6909 2019-04-08 15:41:33Z antanas 
;
_cod_original_cell_volume 3650.1(8)
_cod_original_sg_symbol_H-M P21/n
_cod_database_code 7238712

loop_
_symmetry_equiv_pos_as_xyz
'x, y, z'
'-x+1/2, y+1/2, -z+1/2'
'-x, -y, -z'
'x-1/2, -y-1/2, z-1/2'

loop_
_atom_site_label
_atom_site_type_symbol
_atom_site_fract_x
_atom_site_fract_y
_atom_site_fract_z
_atom_site_U_iso_or_equiv
_atom_site_adp_type
_atom_site_occupancy
_atom_site_symmetry_multiplicity
_atom_site_calc_flag
_atom_site_refinement_flags
Co1 Co 0.35834(9) 0.15003(2) 0.95816(6) 0.0290(2) Uani 1 1 d .
Co2 Co 0.66747(9) -0.00066(2) 0.62678(6) 0.02607(18) Uani 1 1 d .
Co3 Co 0.96724(9) -0.15059(2) 0.30140(6) 0.0317(2) Uani 1 1 d .
N1 N 0.7617(6) 0.30292(14) 0.5389(4) 0.0371(12) Uani 1 1 d .
N2 N 0.5910(5) 0.17039(13) 0.6744(4) 0.0320(11) Uani 1 1 d .
N3 N 0.4376(5) 0.17453(13) 0.8188(4) 0.0310(11) Uani 1 1 d .
N4 N 0.4644(6) 0.21101(13) 0.7839(4) 0.0339(12) Uani 1 1 d .
N5 N 0.4413(5) 0.09993(12) 0.8632(4) 0.0306(11) Uani 1 1 d .
N6 N 0.5670(5) 0.04489(13) 0.7259(4) 0.0284(11) Uani 1 1 d .
N7 N 0.7532(5) -0.04472(12) 0.5202(4) 0.0303(11) Uani 1 1 d .
N8 N 0.8669(5) -0.10102(12) 0.3831(4) 0.0293(11) Uani 1 1 d .
N9 N 0.6754(6) -0.16861(13) 0.5606(4) 0.0337(12) Uani 1 1 d .
N10 N 0.7864(6) -0.21100(13) 0.4448(4) 0.0355(12) Uani 1 1 d .
N11 N 0.8187(6) -0.17483(13) 0.4099(4) 0.0347(12) Uani 1 1 d .
N12 N 0.5380(5) -0.30189(13) 0.7125(4) 0.0319(11) Uani 1 1 d .
O1 O 0.7210(5) 0.04073(10) 0.5171(3) 0.0332(9) Uani 1 1 d .
O2 O 0.5500(4) 0.02206(11) 0.3867(3) 0.0394(10) Uani 1 1 d .
O3 O 0.4165(5) 0.11873(12) 0.0989(3) 0.0420(11) Uani 1 1 d .
O4 O 0.5973(5) 0.15739(13) 0.0422(4) 0.0539(13) Uani 1 1 d .
O5 O 0.8974(5) 0.00043(11) 0.7082(3) 0.0365(10) Uani 1 1 d .
O6 O 0.7140(5) -0.03550(11) 0.7707(3) 0.0386(10) Uani 1 1 d .
O7 O 0.8540(5) -0.12960(12) 1.0801(4) 0.0550(13) Uani 1 1 d .
O8 O 1.0466(5) -0.11200(11) 1.1898(3) 0.0407(11) Uani 1 1 d .
O9 O 1.1540(5) -0.14451(12) 0.4080(3) 0.0494(12) Uani 1 1 d .
H9C H 1.2542 -0.1437 0.4083 0.074 Uiso 1 1 d R
H9D H 1.1265 -0.1315 0.4633 0.074 Uiso 1 1 d R
C1 C 0.6698(7) 0.30728(16) 0.6246(5) 0.0403(16) Uani 1 1 d .
H1A H 0.6530 0.3320 0.6501 0.048 Uiso 1 1 calc R
C2 C 0.5988(7) 0.27758(17) 0.6772(5) 0.0433(16) Uani 1 1 d .
H2B H 0.5368 0.2824 0.7366 0.052 Uiso 1 1 calc R
C3 C 0.6199(7) 0.24037(16) 0.6413(4) 0.0304(13) Uani 1 1 d .
C4 C 0.7130(8) 0.23586(17) 0.5519(5) 0.0489(18) Uani 1 1 d .
H4B H 0.7308 0.2114 0.5244 0.059 Uiso 1 1 calc R
C5 C 0.7792(8) 0.26691(18) 0.5034(5) 0.0488(18) Uani 1 1 d .
H5A H 0.8396 0.2628 0.4427 0.059 Uiso 1 1 calc R
C6 C 0.5550(6) 0.20718(16) 0.6992(5) 0.0305(13) Uani 1 1 d .
C7 C 0.5143(6) 0.15122(16) 0.7516(4) 0.0305(13) Uani 1 1 d .
C8 C 0.5139(6) 0.11028(15) 0.7707(4) 0.0271(12) Uani 1 1 d .
C9 C 0.5768(6) 0.08231(15) 0.7034(4) 0.0293(13) Uani 1 1 d .
H9A H 0.6272 0.0900 0.6408 0.035 Uiso 1 1 calc R
C10 C 0.4907(7) 0.03523(17) 0.8161(5) 0.0357(14) Uani 1 1 d .
H10B H 0.4781 0.0094 0.8331 0.043 Uiso 1 1 calc R
C11 C 0.4309(7) 0.06264(16) 0.8836(5) 0.0350(14) Uani 1 1 d .
H11A H 0.3810 0.0547 0.9462 0.042 Uiso 1 1 calc R
C12 C 0.6564(6) 0.04392(14) 0.4229(4) 0.0258(12) Uani 1 1 d .
C13 C 0.7091(6) 0.07571(15) 0.3511(4) 0.0298(13) Uani 1 1 d .
C14 C 0.6130(7) 0.08862(16) 0.2658(4) 0.0309(13) Uani 1 1 d .
H14A H 0.5163 0.0772 0.2529 0.037 Uiso 1 1 calc R
C15 C 0.6593(7) 0.11868(17) 0.1986(5) 0.0383(15) Uani 1 1 d .
C16 C 0.8043(8) 0.1350(2) 0.2172(5) 0.0528(19) Uani 1 1 d .
H16A H 0.8357 0.1551 0.1730 0.063 Uiso 1 1 calc R
C17 C 0.9048(8) 0.1216(2) 0.3018(6) 0.057(2) Uani 1 1 d .
H17A H 1.0032 0.1323 0.3127 0.068 Uiso 1 1 calc R
C18 C 0.8561(7) 0.09218(19) 0.3691(5) 0.0449(17) Uani 1 1 d .
H18A H 0.9213 0.0834 0.4262 0.054 Uiso 1 1 calc R
C19 C 0.5518(8) 0.13278(18) 0.1082(5) 0.0407(15) Uani 1 1 d .
C20 C 0.8527(7) -0.02374(16) 0.7766(5) 0.0322(13) Uani 1 1 d .
C21 C 0.9618(7) -0.03808(16) 0.8655(4) 0.0314(13) Uani 1 1 d .
C22 C 0.9156(7) -0.06686(15) 0.9356(5) 0.0320(13) Uani 1 1 d .
H22A H 0.8186 -0.0784 0.9252 0.038 Uiso 1 1 calc R
C23 C 1.0159(6) -0.07860(16) 1.0225(4) 0.0293(13) Uani 1 1 d .
C24 C 1.1599(7) -0.06132(18) 1.0365(5) 0.0417(16) Uani 1 1 d .
H24A H 1.2260 -0.0686 1.0949 0.050 Uiso 1 1 calc R
C25 C 1.2065(8) -0.0333(2) 0.9645(6) 0.055(2) Uani 1 1 d .
H25A H 1.3049 -0.0224 0.9736 0.065 Uiso 1 1 calc R
C26 C 1.1090(7) -0.02143(18) 0.8798(5) 0.0443(16) Uani 1 1 d .
H26A H 1.1407 -0.0024 0.8322 0.053 Uiso 1 1 calc R
C27 C 0.9677(7) -0.10862(16) 1.1024(5) 0.0315(13) Uani 1 1 d .
C28 C 0.8455(6) -0.03640(16) 0.4376(5) 0.0341(14) Uani 1 1 d .
H28A H 0.8740 -0.0110 0.4266 0.041 Uiso 1 1 calc R
C29 C 0.8995(7) -0.06388(15) 0.3685(5) 0.0339(14) Uani 1 1 d .
H29A H 0.9601 -0.0566 0.3102 0.041 Uiso 1 1 calc R
C30 C 0.7758(6) -0.11015(15) 0.4667(5) 0.0289(13) Uani 1 1 d .
C31 C 0.7190(7) -0.08165(16) 0.5347(5) 0.0353(14) Uani 1 1 d .
H31A H 0.6554 -0.0886 0.5916 0.042 Uiso 1 1 calc R
C32 C 0.7520(7) -0.15087(16) 0.4816(5) 0.0334(13) Uani 1 1 d .
C33 C 0.7011(7) -0.20590(16) 0.5333(5) 0.0342(14) Uani 1 1 d .
C34 C 0.6441(7) -0.23886(16) 0.5957(5) 0.0307(13) Uani 1 1 d .
C35 C 0.5420(7) -0.23428(17) 0.6803(5) 0.0385(15) Uani 1 1 d .
H35A H 0.5073 -0.2099 0.6987 0.046 Uiso 1 1 calc R
C36 C 0.4919(7) -0.26598(17) 0.7373(5) 0.0401(15) Uani 1 1 d .
H36A H 0.4243 -0.2625 0.7944 0.048 Uiso 1 1 calc R
C37 C 0.6376(7) -0.30571(16) 0.6300(5) 0.0333(14) Uani 1 1 d .
H37A H 0.6716 -0.3302 0.6126 0.040 Uiso 1 1 calc R
C38 C 0.6909(7) -0.27569(15) 0.5710(5) 0.0326(13) Uani 1 1 d .
H38A H 0.7584 -0.2799 0.5142 0.039 Uiso 1 1 calc R

loop_
_atom_site_aniso_label
_atom_site_aniso_U_11
_atom_site_aniso_U_22
_atom_site_aniso_U_33
_atom_site_aniso_U_23
_atom_site_aniso_U_13
_atom_site_aniso_U_12
Co1 0.0352(4) 0.0257(4) 0.0263(4) 0.0039(3) 0.0063(3) 0.0001(4)
Co2 0.0328(4) 0.0210(4) 0.0245(4) 0.0026(3) 0.0032(3) -0.0001(3)
Co3 0.0416(5) 0.0229(4) 0.0313(5) 0.0004(3) 0.0118(4) 0.0006(4)
N1 0.043(3) 0.035(3) 0.034(3) 0.002(2) 0.013(2) 0.001(3)
N2 0.040(3) 0.027(3) 0.029(3) 0.002(2) 0.009(2) -0.002(2)
N3 0.036(3) 0.026(2) 0.032(3) 0.001(2) 0.008(2) -0.001(2)
N4 0.045(3) 0.026(3) 0.032(3) 0.002(2) 0.011(2) -0.003(2)
N5 0.039(3) 0.024(3) 0.029(3) 0.004(2) 0.007(2) 0.000(2)
N6 0.035(3) 0.026(2) 0.025(3) -0.0042(19) 0.007(2) 0.000(2)
N7 0.035(3) 0.023(2) 0.034(3) 0.001(2) 0.008(2) 0.003(2)
N8 0.034(3) 0.023(2) 0.032(3) 0.002(2) 0.012(2) 0.001(2)
N9 0.043(3) 0.024(2) 0.034(3) -0.001(2) 0.012(2) -0.003(2)
N10 0.046(3) 0.025(3) 0.036(3) 0.003(2) 0.014(2) -0.001(2)
N11 0.049(3) 0.022(2) 0.034(3) 0.001(2) 0.016(2) -0.008(2)
N12 0.038(3) 0.022(2) 0.035(3) 0.000(2) 0.010(2) -0.004(2)
O1 0.046(2) 0.029(2) 0.025(2) 0.0040(17) 0.0032(18) -0.0002(19)
O2 0.035(2) 0.037(2) 0.046(3) 0.007(2) -0.001(2) -0.009(2)
O3 0.043(3) 0.045(3) 0.037(3) 0.013(2) -0.006(2) -0.007(2)
O4 0.056(3) 0.063(3) 0.043(3) 0.029(2) -0.004(2) -0.018(3)
O5 0.044(2) 0.034(2) 0.031(2) 0.0130(18) -0.0022(19) -0.009(2)
O6 0.039(2) 0.034(2) 0.042(3) 0.0124(19) 0.000(2) -0.002(2)
O7 0.035(3) 0.041(3) 0.089(4) 0.024(2) -0.006(2) -0.012(2)
O8 0.069(3) 0.031(2) 0.022(2) 0.0087(17) 0.007(2) 0.000(2)
O9 0.044(3) 0.060(3) 0.045(3) -0.012(2) 0.004(2) 0.008(2)
C1 0.057(4) 0.021(3) 0.044(4) 0.001(3) 0.025(3) 0.000(3)
C2 0.051(4) 0.038(4) 0.042(4) 0.004(3) 0.023(3) 0.005(3)
C3 0.036(3) 0.027(3) 0.028(3) 0.004(2) 0.007(3) 0.005(3)
C4 0.079(5) 0.022(3) 0.048(4) 0.000(3) 0.029(4) 0.001(3)
C5 0.067(5) 0.038(4) 0.044(4) 0.001(3) 0.027(4) 0.003(4)
C6 0.030(3) 0.029(3) 0.033(3) 0.003(2) 0.007(3) 0.000(3)
C7 0.034(3) 0.030(3) 0.028(3) 0.002(2) 0.005(2) -0.002(3)
C8 0.035(3) 0.020(3) 0.027(3) 0.000(2) 0.005(2) 0.003(2)
C9 0.036(3) 0.024(3) 0.028(3) 0.004(2) 0.009(2) 0.003(3)
C10 0.047(4) 0.029(3) 0.031(3) 0.000(3) 0.009(3) -0.003(3)
C11 0.041(4) 0.036(3) 0.029(3) 0.002(3) 0.012(3) -0.004(3)
C12 0.029(3) 0.021(3) 0.028(3) -0.001(2) 0.006(2) 0.003(2)
C13 0.035(3) 0.027(3) 0.027(3) 0.003(2) 0.002(2) -0.002(3)
C14 0.031(3) 0.031(3) 0.031(3) 0.005(2) 0.007(3) -0.004(3)
C15 0.036(3) 0.041(4) 0.039(4) 0.007(3) 0.003(3) -0.005(3)
C16 0.054(4) 0.057(4) 0.047(4) 0.025(3) -0.010(3) -0.028(4)
C17 0.048(4) 0.067(5) 0.054(5) 0.026(4) -0.005(4) -0.027(4)
C18 0.042(4) 0.054(4) 0.039(4) 0.009(3) -0.003(3) -0.013(3)
C19 0.053(4) 0.039(4) 0.030(4) 0.006(3) 0.003(3) 0.004(3)
C20 0.038(3) 0.024(3) 0.035(3) 0.002(2) 0.005(3) 0.001(3)
C21 0.034(3) 0.033(3) 0.028(3) 0.005(2) 0.003(3) -0.004(3)
C22 0.032(3) 0.028(3) 0.037(4) 0.004(3) 0.000(3) -0.005(3)
C23 0.034(3) 0.028(3) 0.026(3) 0.002(2) 0.006(3) 0.003(3)
C24 0.040(4) 0.052(4) 0.032(3) 0.016(3) -0.011(3) -0.014(3)
C25 0.037(4) 0.064(5) 0.061(5) 0.028(4) -0.013(3) -0.023(4)
C26 0.045(4) 0.049(4) 0.038(4) 0.020(3) -0.005(3) -0.014(3)
C27 0.031(3) 0.026(3) 0.038(4) 0.001(3) 0.011(3) 0.005(3)
C28 0.035(3) 0.026(3) 0.042(4) 0.000(3) 0.014(3) -0.002(3)
C29 0.037(3) 0.025(3) 0.040(4) 0.004(3) 0.013(3) -0.001(3)
C30 0.030(3) 0.022(3) 0.035(3) 0.003(2) 0.005(3) 0.001(3)
C31 0.039(3) 0.032(3) 0.035(4) 0.001(3) 0.009(3) 0.000(3)
C32 0.042(3) 0.029(3) 0.030(3) 0.007(3) 0.010(3) -0.004(3)
C33 0.046(4) 0.026(3) 0.032(3) 0.001(2) 0.008(3) 0.000(3)
C34 0.034(3) 0.029(3) 0.030(3) 0.002(2) 0.005(2) -0.004(3)
C35 0.052(4) 0.028(3) 0.036(4) 0.002(3) 0.013(3) -0.002(3)
C36 0.048(4) 0.035(4) 0.038(4) 0.005(3) 0.018(3) -0.003(3)
C37 0.041(3) 0.025(3) 0.034(3) 0.002(2) 0.005(3) -0.004(3)
C38 0.043(3) 0.028(3) 0.028(3) 0.002(2) 0.012(3) -0.004(3)

loop_
_atom_type_symbol
_atom_type_description
_atom_type_scat_dispersion_real
_atom_type_scat_dispersion_imag
_atom_type_scat_source
C C 0.0033 0.0016 'International Tables Vol C Tables 4.2.6.8 and 6.1.1.4'
H H 0.0000 0.0000 'International Tables Vol C Tables 4.2.6.8 and 6.1.1.4'
N N 0.0061 0.0033 'International Tables Vol C Tables 4.2.6.8 and 6.1.1.4'
O O 0.0106 0.0060 'International Tables Vol C Tables 4.2.6.8 and 6.1.1.4'
Co Co 0.3494 0.9721 'International Tables Vol C Tables 4.2.6.8 and 6.1.1.4'

loop_
_geom_angle_atom_site_label_1
_geom_angle_atom_site_label_2
_geom_angle_atom_site_label_3
_geom_angle
_geom_angle_site_symmetry_1
_geom_angle_site_symmetry_3
O7 Co1 N3 106.46(19) 3_657 .
O7 Co1 O3 101.34(17) 3_657 1_556
N3 Co1 O3 146.03(18) . 1_556
O7 Co1 N1 90.9(2) 3_657 4_566
N3 Co1 N1 102.25(18) . 4_566
O3 Co1 N1 96.37(18) 1_556 4_566
O7 Co1 N5 84.55(19) 3_657 .
N3 Co1 N5 76.91(17) . .
O3 Co1 N5 86.85(17) 1_556 .
N1 Co1 N5 174.87(18) 4_566 .
O7 Co1 O4 161.21(16) 3_657 1_556
N3 Co1 O4 90.32(17) . 1_556
O3 Co1 O4 60.07(15) 1_556 1_556
N1 Co1 O4 93.78(19) 4_566 1_556
N5 Co1 O4 91.29(18) . 1_556
O7 Co1 C19 131.5(2) 3_657 1_556
N3 Co1 C19 118.5(2) . 1_556
O3 Co1 C19 30.27(17) 1_556 1_556
N1 Co1 C19 96.2(2) 4_566 1_556
N5 Co1 C19 88.56(19) . 1_556
O4 Co1 C19 29.80(17) 1_556 1_556
O2 Co2 O1 116.12(16) 3_656 .
O2 Co2 N7 91.27(17) 3_656 .
O1 Co2 N7 91.13(16) . .
O2 Co2 O6 90.16(16) 3_656 .
O1 Co2 O6 153.49(16) . .
N7 Co2 O6 91.78(16) . .
O2 Co2 O5 150.15(15) 3_656 .
O1 Co2 O5 93.73(15) . .
N7 Co2 O5 87.90(16) . .
O6 Co2 O5 60.07(14) . .
O2 Co2 N6 86.07(17) 3_656 .
O1 Co2 N6 87.18(16) . .
N7 Co2 N6 175.84(17) . .
O6 Co2 N6 91.43(16) . .
O5 Co2 N6 96.00(16) . .
O2 Co2 C20 120.20(18) 3_656 .
O1 Co2 C20 123.65(18) . .
N7 Co2 C20 89.34(18) . .
O6 Co2 C20 30.10(15) . .
O5 Co2 C20 29.98(15) . .
N6 Co2 C20 94.76(18) . .
O9 Co3 O8 94.72(17) . 1_554
O9 Co3 N11 97.20(19) . .
O8 Co3 N11 158.15(19) 1_554 .
O9 Co3 N12 100.17(17) . 4_655
O8 Co3 N12 93.87(17) 1_554 4_655
N11 Co3 N12 101.93(18) . 4_655
O9 Co3 N8 86.65(17) . .
O8 Co3 N8 85.91(16) 1_554 .
N11 Co3 N8 76.61(17) . .
N12 Co3 N8 173.16(18) 4_655 .
C5 N1 C1 115.8(5) . .
C5 N1 Co1 122.1(4) . 4_665
C1 N1 Co1 122.0(4) . 4_665
C7 N2 C6 101.1(5) . .
C7 N3 N4 106.4(4) . .
C7 N3 Co1 116.1(4) . .
N4 N3 Co1 135.7(4) . .
C6 N4 N3 105.1(4) . .
C11 N5 C8 116.9(5) . .
C11 N5 Co1 130.3(4) . .
C8 N5 Co1 112.8(3) . .
C9 N6 C10 116.7(5) . .
C9 N6 Co2 124.5(4) . .
C10 N6 Co2 118.9(4) . .
C31 N7 C28 116.6(5) . .
C31 N7 Co2 121.8(4) . .
C28 N7 Co2 121.6(4) . .
C29 N8 C30 117.4(5) . .
C29 N8 Co3 128.1(4) . .
C30 N8 Co3 114.0(3) . .
C32 N9 C33 100.3(5) . .
C33 N10 N11 104.6(4) . .
C32 N11 N10 105.9(4) . .
C32 N11 Co3 116.7(4) . .
N10 N11 Co3 136.1(4) . .
C37 N12 C36 117.1(5) . .
C37 N12 Co3 120.9(4) . 4_556
C36 N12 Co3 121.9(4) . 4_556
C12 O1 Co2 124.0(3) . .
C12 O2 Co2 156.1(4) . 3_656
C19 O3 Co1 93.7(4) . 1_554
C19 O4 Co1 85.2(4) . 1_554
C20 O5 Co2 89.9(3) . .
C20 O6 Co2 90.7(3) . .
C27 O7 Co1 164.8(4) . 3_657
C27 O8 Co3 116.5(4) . 1_556
Co3 O9 H9C 140.4 . .
Co3 O9 H9D 109.0 . .
H9C O9 H9D 106.5 . .
N1 C1 C2 124.2(5) . .
N1 C1 H1A 117.9 . .
C2 C1 H1A 117.9 . .
C1 C2 C3 119.7(5) . .
C1 C2 H2B 120.2 . .
C3 C2 H2B 120.2 . .
C2 C3 C4 116.2(5) . .
C2 C3 C6 121.9(5) . .
C4 C3 C6 121.8(5) . .
C5 C4 C3 120.7(6) . .
C5 C4 H4B 119.6 . .
C3 C4 H4B 119.6 . .
N1 C5 C4 123.4(6) . .
N1 C5 H5A 118.3 . .
C4 C5 H5A 118.3 . .
N4 C6 N2 114.5(5) . .
N4 C6 C3 122.5(5) . .
N2 C6 C3 122.8(5) . .
N3 C7 N2 112.9(5) . .
N3 C7 C8 119.7(5) . .
N2 C7 C8 127.4(5) . .
N5 C8 C9 120.1(5) . .
N5 C8 C7 113.6(5) . .
C9 C8 C7 126.4(5) . .
N6 C9 C8 122.3(5) . .
N6 C9 H9A 118.9 . .
C8 C9 H9A 118.9 . .
N6 C10 C11 121.3(5) . .
N6 C10 H10B 119.3 . .
C11 C10 H10B 119.3 . .
N5 C11 C10 122.8(5) . .
N5 C11 H11A 118.6 . .
C10 C11 H11A 118.6 . .
O2 C12 O1 123.8(5) . .
O2 C12 C13 118.4(5) . .
O1 C12 C13 117.8(5) . .
C14 C13 C18 119.9(5) . .
C14 C13 C12 119.9(5) . .
C18 C13 C12 120.2(5) . .
C13 C14 C15 120.8(5) . .
C13 C14 H14A 119.6 . .
C15 C14 H14A 119.6 . .
C16 C15 C14 119.1(6) . .
C16 C15 C19 121.1(6) . .
C14 C15 C19 119.8(5) . .
C15 C16 C17 120.9(6) . .
C15 C16 H16A 119.6 . .
C17 C16 H16A 119.6 . .
C18 C17 C16 119.4(6) . .
C18 C17 H17A 120.3 . .
C16 C17 H17A 120.3 . .
C17 C18 C13 120.0(6) . .
C17 C18 H18A 120.0 . .
C13 C18 H18A 120.0 . .
O4 C19 O3 121.1(6) . .
O4 C19 C15 120.1(6) . .
O3 C19 C15 118.8(5) . .
O4 C19 Co1 65.0(3) . 1_554
O3 C19 Co1 56.0(3) . 1_554
C15 C19 Co1 174.2(5) . 1_554
O5 C20 O6 119.4(5) . .
O5 C20 C21 120.5(5) . .
O6 C20 C21 120.1(5) . .
O5 C20 Co2 60.2(3) . .
O6 C20 Co2 59.2(3) . .
C21 C20 Co2 179.1(4) . .
C22 C21 C26 120.1(5) . .
C22 C21 C20 120.3(5) . .
C26 C21 C20 119.6(5) . .
C21 C22 C23 119.7(5) . .
C21 C22 H22A 120.1 . .
C23 C22 H22A 120.1 . .
C24 C23 C22 119.3(5) . .
C24 C23 C27 119.4(5) . .
C22 C23 C27 121.2(5) . .
C25 C24 C23 120.5(6) . .
C25 C24 H24A 119.7 . .
C23 C24 H24A 119.7 . .
C26 C25 C24 120.6(6) . .
C26 C25 H25A 119.7 . .
C24 C25 H25A 119.7 . .
C25 C26 C21 119.7(6) . .
C25 C26 H26A 120.2 . .
C21 C26 H26A 120.2 . .
O7 C27 O8 122.0(6) . .
O7 C27 C23 120.2(6) . .
O8 C27 C23 117.8(5) . .
N7 C28 C29 122.4(5) . .
N7 C28 H28A 118.8 . .
C29 C28 H28A 118.8 . .
N8 C29 C28 121.3(5) . .
N8 C29 H29A 119.4 . .
C28 C29 H29A 119.4 . .
N8 C30 C31 120.5(5) . .
N8 C30 C32 114.6(5) . .
C31 C30 C32 124.8(5) . .
N7 C31 C30 121.8(5) . .
N7 C31 H31A 119.1 . .
C30 C31 H31A 119.1 . .
N9 C32 N11 114.2(5) . .
N9 C32 C30 128.3(5) . .
N11 C32 C30 117.4(5) . .
N10 C33 N9 114.9(5) . .
N10 C33 C34 121.0(5) . .
N9 C33 C34 124.1(5) . .
C38 C34 C35 117.8(5) . .
C38 C34 C33 120.6(5) . .
C35 C34 C33 121.7(5) . .
C36 C35 C34 119.9(6) . .
C36 C35 H35A 120.1 . .
C34 C35 H35A 120.1 . .
N12 C36 C35 122.0(5) . .
N12 C36 H36A 119.0 . .
C35 C36 H36A 119.0 . .
N12 C37 C38 123.5(5) . .
N12 C37 H37A 118.2 . .
C38 C37 H37A 118.2 . .
C37 C38 C34 119.6(5) . .
C37 C38 H38A 120.2 . .
C34 C38 H38A 120.2 . .

loop_
_geom_bond_atom_site_label_1
_geom_bond_atom_site_label_2
_geom_bond_distance
_geom_bond_site_symmetry_2
Co1 O7 1.999(4) 3_657
Co1 N3 2.039(5) .
Co1 O3 2.080(4) 1_556
Co1 N1 2.099(5) 4_566
Co1 N5 2.226(4) .
Co1 O4 2.277(5) 1_556
Co1 C19 2.502(6) 1_556
Co2 O2 2.013(4) 3_656
Co2 O1 2.031(4) .
Co2 N7 2.158(4) .
Co2 O6 2.160(4) .
Co2 O5 2.180(4) .
Co2 N6 2.191(4) .
Co2 C20 2.513(6) .
Co3 O9 2.040(4) .
Co3 O8 2.047(4) 1_554
Co3 N11 2.051(4) .
Co3 N12 2.082(4) 4_655
Co3 N8 2.187(4) .
N1 C5 1.338(7) .
N1 C1 1.340(7) .
N1 Co1 2.099(5) 4_665
N2 C7 1.345(7) .
N2 C6 1.356(7) .
N3 C7 1.343(7) .
N3 N4 1.364(6) .
N4 C6 1.320(7) .
N5 C11 1.328(7) .
N5 C8 1.357(6) .
N6 C9 1.336(6) .
N6 C10 1.342(7) .
N7 C31 1.334(7) .
N7 C28 1.336(6) .
N8 C29 1.338(6) .
N8 C30 1.344(6) .
N9 C32 1.336(7) .
N9 C33 1.362(7) .
N10 C33 1.337(7) .
N10 N11 1.363(6) .
N11 C32 1.351(7) .
N12 C37 1.350(7) .
N12 C36 1.351(7) .
N12 Co3 2.082(4) 4_556
O1 C12 1.262(6) .
O2 C12 1.259(6) .
O2 Co2 2.013(4) 3_656
O3 C19 1.264(7) .
O3 Co1 2.080(4) 1_554
O4 C19 1.248(7) .
O4 Co1 2.277(5) 1_554
O5 C20 1.256(6) .
O6 C20 1.260(6) .
O7 C27 1.243(7) .
O7 Co1 1.999(4) 3_657
O8 C27 1.249(7) .
O8 Co3 2.047(4) 1_556
O9 H9C 0.8617 .
O9 H9D 0.8519 .
C1 C2 1.372(8) .
C1 H1A 0.9300 .
C2 C3 1.383(8) .
C2 H2B 0.9300 .
C3 C4 1.383(8) .
C3 C6 1.476(7) .
C4 C5 1.367(8) .
C4 H4B 0.9300 .
C5 H5A 0.9300 .
C7 C8 1.446(7) .
C8 C9 1.395(7) .
C9 H9A 0.9300 .
C10 C11 1.373(8) .
C10 H10B 0.9300 .
C11 H11A 0.9300 .
C12 C13 1.492(7) .
C13 C14 1.381(7) .
C13 C18 1.398(8) .
C14 C15 1.397(7) .
C14 H14A 0.9300 .
C15 C16 1.381(8) .
C15 C19 1.495(8) .
C16 C17 1.401(9) .
C16 H16A 0.9300 .
C17 C18 1.387(8) .
C17 H17A 0.9300 .
C18 H18A 0.9300 .
C19 Co1 2.502(6) 1_554
C20 C21 1.494(8) .
C21 C22 1.385(7) .
C21 C26 1.397(8) .
C22 C23 1.403(7) .
C22 H22A 0.9300 .
C23 C24 1.382(8) .
C23 C27 1.498(7) .
C24 C25 1.381(8) .
C24 H24A 0.9300 .
C25 C26 1.371(8) .
C25 H25A 0.9300 .
C26 H26A 0.9300 .
C28 C29 1.367(7) .
C28 H28A 0.9300 .
C29 H29A 0.9300 .
C30 C31 1.393(7) .
C30 C32 1.447(7) .
C31 H31A 0.9300 .
C33 C34 1.471(7) .
C34 C38 1.382(7) .
C34 C35 1.387(7) .
C35 C36 1.382(7) .
C35 H35A 0.9300 .
C36 H36A 0.9300 .
C37 C38 1.359(7) .
C37 H37A 0.9300 .
C38 H38A 0.9300 .

loop_
_geom_torsion_atom_site_label_1
_geom_torsion_atom_site_label_2
_geom_torsion_atom_site_label_3
_geom_torsion_atom_site_label_4
_geom_torsion
_geom_torsion_site_symmetry_1
_geom_torsion_site_symmetry_4
O7 Co1 N3 C7 -88.7(4) 3_657 .
O3 Co1 N3 C7 55.0(6) 1_556 .
N1 Co1 N3 C7 176.7(4) 4_566 .
N5 Co1 N3 C7 -8.5(4) . .
O4 Co1 N3 C7 82.8(4) 1_556 .
C19 Co1 N3 C7 72.6(4) 1_556 .
O7 Co1 N3 N4 109.1(5) 3_657 .
O3 Co1 N3 N4 -107.2(6) 1_556 .
N1 Co1 N3 N4 14.5(6) 4_566 .
N5 Co1 N3 N4 -170.7(6) . .
O4 Co1 N3 N4 -79.5(5) 1_556 .
C19 Co1 N3 N4 -89.7(6) 1_556 .
C7 N3 N4 C6 -0.3(6) . .
Co1 N3 N4 C6 163.1(4) . .
O7 Co1 N5 C11 -65.8(5) 3_657 .
N3 Co1 N5 C11 -174.2(5) . .
O3 Co1 N5 C11 35.9(5) 1_556 .
N1 Co1 N5 C11 -93(2) 4_566 .
O4 Co1 N5 C11 95.8(5) 1_556 .
C19 Co1 N5 C11 66.1(5) 1_556 .
O7 Co1 N5 C8 114.5(4) 3_657 .
N3 Co1 N5 C8 6.1(4) . .
O3 Co1 N5 C8 -143.8(4) 1_556 .
N1 Co1 N5 C8 87(2) 4_566 .
O4 Co1 N5 C8 -83.9(4) 1_556 .
C19 Co1 N5 C8 -113.6(4) 1_556 .
O2 Co2 N6 C9 -123.1(5) 3_656 .
O1 Co2 N6 C9 -6.6(4) . .
N7 Co2 N6 C9 -73(3) . .
O6 Co2 N6 C9 146.9(4) . .
O5 Co2 N6 C9 86.8(4) . .
C20 Co2 N6 C9 116.9(5) . .
O2 Co2 N6 C10 57.3(4) 3_656 .
O1 Co2 N6 C10 173.8(4) . .
N7 Co2 N6 C10 108(2) . .
O6 Co2 N6 C10 -32.7(4) . .
O5 Co2 N6 C10 -92.8(4) . .
C20 Co2 N6 C10 -62.7(4) . .
O2 Co2 N7 C31 -48.1(5) 3_656 .
O1 Co2 N7 C31 -164.3(5) . .
O6 Co2 N7 C31 42.1(5) . .
O5 Co2 N7 C31 102.0(4) . .
N6 Co2 N7 C31 -98(2) . .
C20 Co2 N7 C31 72.1(5) . .
O2 Co2 N7 C28 133.0(5) 3_656 .
O1 Co2 N7 C28 16.8(5) . .
O6 Co2 N7 C28 -136.8(4) . .
O5 Co2 N7 C28 -76.9(4) . .
N6 Co2 N7 C28 83(2) . .
C20 Co2 N7 C28 -106.8(5) . .
O9 Co3 N8 C29 79.5(5) . .
O8 Co3 N8 C29 -15.5(5) 1_554 .
N11 Co3 N8 C29 177.7(5) . .
N12 Co3 N8 C29 -103.9(15) 4_655 .
O9 Co3 N8 C30 -91.9(4) . .
O8 Co3 N8 C30 173.1(4) 1_554 .
N11 Co3 N8 C30 6.3(4) . .
N12 Co3 N8 C30 84.7(15) 4_655 .
C33 N10 N11 C32 1.0(6) . .
C33 N10 N11 Co3 167.2(5) . .
O9 Co3 N11 C32 77.5(4) . .
O8 Co3 N11 C32 -45.0(8) 1_554 .
N12 Co3 N11 C32 179.6(4) 4_655 .
N8 Co3 N11 C32 -7.3(4) . .
O9 Co3 N11 N10 -87.5(6) . .
O8 Co3 N11 N10 149.9(5) 1_554 .
N12 Co3 N11 N10 14.5(6) 4_655 .
N8 Co3 N11 N10 -172.3(6) . .
O2 Co2 O1 C12 -26.7(4) 3_656 .
N7 Co2 O1 C12 65.3(4) . .
O6 Co2 O1 C12 161.5(4) . .
O5 Co2 O1 C12 153.2(4) . .
N6 Co2 O1 C12 -110.9(4) . .
C20 Co2 O1 C12 155.2(4) . .
O2 Co2 O5 C20 -3.4(5) 3_656 .
O1 Co2 O5 C20 176.7(3) . .
N7 Co2 O5 C20 -92.3(3) . .
O6 Co2 O5 C20 0.9(3) . .
N6 Co2 O5 C20 89.1(3) . .
O2 Co2 O6 C20 176.9(3) 3_656 .
O1 Co2 O6 C20 -10.5(5) . .
N7 Co2 O6 C20 85.6(3) . .
O5 Co2 O6 C20 -0.9(3) . .
N6 Co2 O6 C20 -97.0(3) . .
C5 N1 C1 C2 1.6(10) . .
Co1 N1 C1 C2 177.2(5) 4_665 .
N1 C1 C2 C3 -0.4(10) . .
C1 C2 C3 C4 -0.5(9) . .
C1 C2 C3 C6 175.9(6) . .
C2 C3 C4 C5 0.1(10) . .
C6 C3 C4 C5 -176.2(6) . .
C1 N1 C5 C4 -2.0(10) . .
Co1 N1 C5 C4 -177.5(5) 4_665 .
C3 C4 C5 N1 1.1(12) . .
N3 N4 C6 N2 0.2(7) . .
N3 N4 C6 C3 -176.0(5) . .
C7 N2 C6 N4 0.0(7) . .
C7 N2 C6 C3 176.2(5) . .
C2 C3 C6 N4 4.8(9) . .
C4 C3 C6 N4 -179.1(6) . .
C2 C3 C6 N2 -171.1(6) . .
C4 C3 C6 N2 5.0(9) . .
N4 N3 C7 N2 0.4(7) . .
Co1 N3 C7 N2 -166.8(4) . .
N4 N3 C7 C8 177.3(5) . .
Co1 N3 C7 C8 10.1(7) . .
C6 N2 C7 N3 -0.2(6) . .
C6 N2 C7 C8 -176.9(6) . .
C11 N5 C8 C9 -1.6(8) . .
Co1 N5 C8 C9 178.2(4) . .
C11 N5 C8 C7 177.3(5) . .
Co1 N5 C8 C7 -2.9(6) . .
N3 C7 C8 N5 -4.4(8) . .
N2 C7 C8 N5 172.1(5) . .
N3 C7 C8 C9 174.4(5) . .
N2 C7 C8 C9 -9.1(10) . .
C10 N6 C9 C8 1.2(8) . .
Co2 N6 C9 C8 -178.4(4) . .
N5 C8 C9 N6 0.8(9) . .
C7 C8 C9 N6 -177.9(5) . .
C9 N6 C10 C11 -2.3(8) . .
Co2 N6 C10 C11 177.3(4) . .
C8 N5 C11 C10 0.5(9) . .
Co1 N5 C11 C10 -179.2(4) . .
N6 C10 C11 N5 1.6(10) . .
Co2 O2 C12 O1 74.6(11) 3_656 .
Co2 O2 C12 C13 -105.0(9) 3_656 .
Co2 O1 C12 O2 0.9(7) . .
Co2 O1 C12 C13 -179.6(3) . .
O2 C12 C13 C14 21.0(8) . .
O1 C12 C13 C14 -158.5(5) . .
O2 C12 C13 C18 -158.3(5) . .
O1 C12 C13 C18 22.2(8) . .
C18 C13 C14 C15 -1.6(9) . .
C12 C13 C14 C15 179.1(5) . .
C13 C14 C15 C16 1.2(9) . .
C13 C14 C15 C19 -178.6(5) . .
C14 C15 C16 C17 0.3(11) . .
C19 C15 C16 C17 -179.8(7) . .
C15 C16 C17 C18 -1.5(11) . .
C16 C17 C18 C13 1.1(11) . .
C14 C13 C18 C17 0.4(10) . .
C12 C13 C18 C17 179.7(6) . .
Co1 O4 C19 O3 -1.3(6) 1_554 .
Co1 O4 C19 C15 177.2(5) 1_554 .
Co1 O3 C19 O4 1.4(7) 1_554 .
Co1 O3 C19 C15 -177.1(5) 1_554 .
C16 C15 C19 O4 6.2(10) . .
C14 C15 C19 O4 -174.0(6) . .
C16 C15 C19 O3 -175.4(6) . .
C14 C15 C19 O3 4.5(9) . .
C16 C15 C19 Co1 160(4) . 1_554
C14 C15 C19 Co1 -21(5) . 1_554
Co2 O5 C20 O6 -1.6(5) . .
Co2 O5 C20 C21 179.4(5) . .
Co2 O6 C20 O5 1.6(5) . .
Co2 O6 C20 C21 -179.3(5) . .
O2 Co2 C20 O5 178.0(3) 3_656 .
O1 Co2 C20 O5 -4.0(4) . .
N7 Co2 C20 O5 86.9(3) . .
O6 Co2 C20 O5 -178.4(5) . .
N6 Co2 C20 O5 -93.8(3) . .
O2 Co2 C20 O6 -3.6(4) 3_656 .
O1 Co2 C20 O6 174.4(3) . .
N7 Co2 C20 O6 -94.7(3) . .
O5 Co2 C20 O6 178.4(5) . .
N6 Co2 C20 O6 84.6(3) . .
O2 Co2 C20 C21 37(29) 3_656 .
O1 Co2 C20 C21 -145(29) . .
N7 Co2 C20 C21 -54(29) . .
O6 Co2 C20 C21 40(29) . .
O5 Co2 C20 C21 -141(29) . .
N6 Co2 C20 C21 125(29) . .
O5 C20 C21 C22 -175.1(5) . .
O6 C20 C21 C22 5.9(8) . .
Co2 C20 C21 C22 -34(29) . .
O5 C20 C21 C26 7.0(9) . .
O6 C20 C21 C26 -172.0(6) . .
Co2 C20 C21 C26 148(29) . .
C26 C21 C22 C23 1.4(9) . .
C20 C21 C22 C23 -176.5(5) . .
C21 C22 C23 C24 -0.3(9) . .
C21 C22 C23 C27 177.7(5) . .
C22 C23 C24 C25 -1.3(10) . .
C27 C23 C24 C25 -179.4(6) . .
C23 C24 C25 C26 1.9(11) . .
C24 C25 C26 C21 -0.7(11) . .
C22 C21 C26 C25 -1.0(10) . .
C20 C21 C26 C25 177.0(6) . .
Co1 O7 C27 O8 122.1(16) 3_657 .
Co1 O7 C27 C23 -59(2) 3_657 .
Co3 O8 C27 O7 -5.5(7) 1_556 .
Co3 O8 C27 C23 175.6(3) 1_556 .
C24 C23 C27 O7 -166.0(6) . .
C22 C23 C27 O7 16.0(8) . .
C24 C23 C27 O8 12.9(8) . .
C22 C23 C27 O8 -165.1(5) . .
C31 N7 C28 C29 1.8(9) . .
Co2 N7 C28 C29 -179.3(4) . .
C30 N8 C29 C28 1.6(8) . .
Co3 N8 C29 C28 -169.6(4) . .
N7 C28 C29 N8 -2.6(9) . .
C29 N8 C30 C31 -0.1(8) . .
Co3 N8 C30 C31 172.3(4) . .
C29 N8 C30 C32 -176.8(5) . .
Co3 N8 C30 C32 -4.4(6) . .
C28 N7 C31 C30 -0.3(8) . .
Co2 N7 C31 C30 -179.2(4) . .
N8 C30 C31 N7 -0.6(9) . .
C32 C30 C31 N7 175.8(6) . .
C33 N9 C32 N11 0.8(7) . .
C33 N9 C32 C30 -176.9(6) . .
N10 N11 C32 N9 -1.2(7) . .
Co3 N11 C32 N9 -170.5(4) . .
N10 N11 C32 C30 176.8(5) . .
Co3 N11 C32 C30 7.5(7) . .
N8 C30 C32 N9 175.9(6) . .
C31 C30 C32 N9 -0.6(10) . .
N8 C30 C32 N11 -1.7(8) . .
C31 C30 C32 N11 -178.3(6) . .
N11 N10 C33 N9 -0.6(7) . .
N11 N10 C33 C34 -179.5(5) . .
C32 N9 C33 N10 -0.1(7) . .
C32 N9 C33 C34 178.7(6) . .
N10 C33 C34 C38 6.7(9) . .
N9 C33 C34 C38 -172.0(6) . .
N10 C33 C34 C35 -173.0(6) . .
N9 C33 C34 C35 8.3(9) . .
C38 C34 C35 C36 0.6(9) . .
C33 C34 C35 C36 -179.6(6) . .
C37 N12 C36 C35 0.8(9) . .
Co3 N12 C36 C35 178.2(5) 4_556 .
C34 C35 C36 N12 -0.7(10) . .
C36 N12 C37 C38 -0.9(9) . .
Co3 N12 C37 C38 -178.3(4) 4_556 .
N12 C37 C38 C34 0.8(9) . .
C35 C34 C38 C37 -0.7(9) . .
C33 C34 C38 C37 179.6(5) . .
